data_4309463
loop_
_publ_author_name
'John F. Berry'
'F. Albert Cotton'
'Sergey A. Ibragimov'
'Carlos A. Murillo'
'Xiaoping Wang'

_publ_contact_author_address
;
Department of Chemistry and
Laboratory for Molecular Structure and Bonding
P.O. Box. 30012
Texas A&M University
College Station
TX 77842-3012
U.S.A.
;
_publ_contact_author_email cotton@tamu.edu
_publ_contact_author_fax 979-845-9351
_publ_contact_author_name 'Dr. F. Albert Cotton'
_publ_contact_author_phone 979-845-3646
_publ_section_title
;
Searching for Precursors to Metal-Metal Bonded Dipalladium Species: A
Study of Pd24+ Complexes
;
_journal_name_full 'Inorganic Chemistry'
_journal_page_first 6129
_journal_page_last 6137
_journal_paper_doi 10.1021/ic050876c
_journal_volume 44
_journal_year 2005
_chemical_formula_moiety ' Pd2 C59 H57 N11 O2, 2(C2 D3 N)'
_chemical_formula_sum 'C63 H57 N11 O2 Pd2'
_chemical_formula_weight 1213.00
_chemical_name_common Pd2(m-TPG)(m-OAc)(n-TPG)(omet-TPG),2CD3CN
_chemical_name_systematic
;
  ?
;
_space_group_IT_number 2
_symmetry_cell_setting triclinic
_symmetry_space_group_name_Hall '-P 1'
_symmetry_space_group_name_H-M 'P -1'
_atom_sites_solution_hydrogens geom
_atom_sites_solution_primary direct
_atom_sites_solution_secondary difmap
_audit_creation_method SHELXL-97
_cell_angle_alpha 74.877(2)
_cell_angle_beta 89.529(2)
_cell_angle_gamma 71.256(2)
_cell_formula_units_Z 2
_cell_length_a 11.2088(11)
_cell_length_b 12.0449(12)
_cell_length_c 23.011(3)
_cell_measurement_reflns_used 9693
_cell_measurement_temperature 273(2)
_cell_measurement_theta_max 25.007
_cell_measurement_theta_min 2.188
_cell_volume 2830.3(5)
_computing_cell_refinement SMART
_computing_data_collection SAINT
_computing_data_reduction SAINT
_computing_molecular_graphics XP
_computing_publication_material 'SHELXL-97 (Sheldrick, 1997)'
_computing_structure_refinement 'SHELXL-97 (Sheldrick, 1997)'
_computing_structure_solution 'SHELXS-97 (Sheldrick, 1990)'
_diffrn_ambient_temperature 273(2)
_diffrn_measured_fraction_theta_full 0.966
_diffrn_measured_fraction_theta_max 0.966
_diffrn_measurement_device_type 'Brucker Smart 1000'
_diffrn_measurement_method \w-scan
_diffrn_radiation_monochromator graphite
_diffrn_radiation_source 'fine-focus sealed tube'
_diffrn_radiation_type MoK\a
_diffrn_radiation_wavelength 0.71073
_diffrn_reflns_av_R_equivalents 0.0205
_diffrn_reflns_av_sigmaI/netI 0.0405
_diffrn_reflns_limit_h_max 12
_diffrn_reflns_limit_h_min -13
_diffrn_reflns_limit_k_max 14
_diffrn_reflns_limit_k_min -14
_diffrn_reflns_limit_l_max 27
_diffrn_reflns_limit_l_min -18
_diffrn_reflns_number 14460
_diffrn_reflns_theta_full 25.05
_diffrn_reflns_theta_max 25.05
_diffrn_reflns_theta_min 1.83
_diffrn_standards_number 0
_exptl_absorpt_coefficient_mu 0.690
_exptl_absorpt_correction_T_max 0.9280
_exptl_absorpt_correction_T_min 0.8437
_exptl_absorpt_correction_type multi-scan
_exptl_crystal_colour orange
_exptl_crystal_density_diffrn 1.423
_exptl_crystal_density_meas ?
_exptl_crystal_density_method .
_exptl_crystal_description block
_exptl_crystal_F_000 1240
_exptl_crystal_size_max 0.25
_exptl_crystal_size_mid 0.22
_exptl_crystal_size_min 0.11
_refine_diff_density_max 0.612
_refine_diff_density_min -0.363
_refine_diff_density_rms 0.073
_refine_ls_extinction_method none
_refine_ls_goodness_of_fit_ref 0.999
_refine_ls_hydrogen_treatment noref
_refine_ls_matrix_type full
_refine_ls_number_parameters 705
_refine_ls_number_reflns 9693
_refine_ls_number_restraints 0
_refine_ls_restrained_S_all 0.999
_refine_ls_R_factor_all 0.0410
_refine_ls_R_factor_gt 0.0305
_refine_ls_shift/su_max 0.001
_refine_ls_shift/su_mean 0.000
_refine_ls_structure_factor_coef Fsqd
_refine_ls_weighting_details 'calc w=1/[\s^2^(Fo^2^)+(0.0575P)^2^+0.0000P] where P=(Fo^2^+2Fc^2^)/3'
_refine_ls_weighting_scheme calc
_refine_ls_wR_factor_gt 0.0855
_refine_ls_wR_factor_ref 0.0923
_reflns_number_gt 7923
_reflns_number_total 9693
_reflns_threshold_expression >2sigma(I)
_cod_data_source_file ic050876csi20050727_104043_1.cif
_cod_data_source_block cmpdPd2[mTPG][nTPG][mOAc][nC6H4N(CNHPh)NPh]2CD3CN
_cod_depositor_comments
;
The following automatic conversions were performed:
'_symmetry_cell_setting' value 'Triclinic' changed to 'triclinic'
according to '/home/saulius/struct/CIF-dictionaries/cif_core.dic'
dictionary named 'cif_core.dic' version 2.4.1 from 2010-06-29.

Automatic conversion script
Id: cif_fix_enum 1527 2010-12-29 10:47:43Z saulius 
;
_cod_database_code 4309463

loop_
_symmetry_equiv_pos_as_xyz
'x, y, z'
'-x, -y, -z'

loop_
_atom_site_label
_atom_site_type_symbol
_atom_site_fract_x
_atom_site_fract_y
_atom_site_fract_z
_atom_site_U_iso_or_equiv
_atom_site_adp_type
_atom_site_occupancy
_atom_site_symmetry_multiplicity
_atom_site_calc_flag
_atom_site_refinement_flags
_atom_site_disorder_assembly
_atom_site_disorder_group
Pd1 Pd 0.39115(2) 0.457309(19) 0.228187(9) 0.02559(8) Uani 1 1 d . . .
Pd2 Pd 0.14249(2) 0.45342(2) 0.265387(9) 0.02721(8) Uani 1 1 d . . .
N2 N 0.1428(2) 0.2845(2) 0.26532(11) 0.0338(6) Uani 1 1 d . . .
N4 N 0.1881(3) 0.3253(2) 0.34751(11) 0.0362(6) Uani 1 1 d . . .
N3 N 0.2330(3) 0.1123(2) 0.34904(12) 0.0440(7) Uani 1 1 d . . .
H3A H 0.2773 0.0686 0.3273 0.053 Uiso 1 1 calc R . .
C25 C 0.1306(3) 0.2565(3) 0.16585(14) 0.0331(7) Uani 1 1 d . . .
H25A H 0.1684 0.3157 0.1517 0.040 Uiso 1 1 calc R . .
C1 C 0.1895(3) 0.2366(3) 0.32276(14) 0.0355(7) Uani 1 1 d . . .
C22 C 0.0222(3) 0.0783(3) 0.20652(17) 0.0460(9) Uani 1 1 d . . .
H22A H -0.0130 0.0170 0.2204 0.055 Uiso 1 1 calc R . .
C41 C 0.3698(3) 0.2174(3) 0.42465(14) 0.0440(9) Uani 1 1 d . . .
H41A H 0.3953 0.1505 0.4089 0.053 Uiso 1 1 calc R . .
C21 C 0.0535(3) 0.1345(3) 0.24674(16) 0.0414(8) Uani 1 1 d . . .
H21A H 0.0365 0.1129 0.2870 0.050 Uiso 1 1 calc R . .
C45 C 0.2291(4) 0.4161(4) 0.42210(15) 0.0475(9) Uani 1 1 d . . .
H45A H 0.1578 0.4827 0.4050 0.057 Uiso 1 1 calc R . .
C24 C 0.0952(3) 0.2023(3) 0.12612(15) 0.0410(8) Uani 1 1 d . . .
H24A H 0.1071 0.2269 0.0853 0.049 Uiso 1 1 calc R . .
C20 C 0.1105(3) 0.2238(3) 0.22666(14) 0.0313(7) Uani 1 1 d . . .
C30 C 0.2137(3) 0.0484(3) 0.40706(15) 0.0427(9) Uani 1 1 d . . .
C42 C 0.4377(4) 0.2184(4) 0.47484(16) 0.0555(10) Uani 1 1 d . . .
H42A H 0.5067 0.1504 0.4933 0.067 Uiso 1 1 calc R . .
C23 C 0.0424(3) 0.1120(3) 0.14634(17) 0.0468(9) Uani 1 1 d . . .
H23A H 0.0207 0.0742 0.1196 0.056 Uiso 1 1 calc R . .
C35 C 0.2662(4) -0.0778(3) 0.42267(17) 0.0527(10) Uani 1 1 d . . .
H35A H 0.3131 -0.1162 0.3957 0.063 Uiso 1 1 calc R . .
C40 C 0.2636(3) 0.3171(3) 0.39811(14) 0.0383(8) Uani 1 1 d . . .
C43 C 0.4044(4) 0.3185(5) 0.49771(17) 0.0659(12) Uani 1 1 d . . .
H43A H 0.4520 0.3191 0.5305 0.079 Uiso 1 1 calc R . .
C31 C 0.1438(4) 0.1060(4) 0.44719(17) 0.0514(10) Uani 1 1 d . . .
H31A H 0.1065 0.1903 0.4365 0.062 Uiso 1 1 calc R . .
C32 C 0.1304(4) 0.0349(4) 0.50419(19) 0.0665(12) Uani 1 1 d . . .
H32A H 0.0855 0.0723 0.5320 0.080 Uiso 1 1 calc R . .
C33 C 0.1836(4) -0.0905(5) 0.5190(2) 0.0703(14) Uani 1 1 d . . .
H33A H 0.1750 -0.1373 0.5569 0.084 Uiso 1 1 calc R . .
C34 C 0.2488(4) -0.1459(4) 0.4782(2) 0.0689(13) Uani 1 1 d . . .
H34A H 0.2817 -0.2305 0.4880 0.083 Uiso 1 1 calc R . .
C44 C 0.2994(4) 0.4177(4) 0.47130(17) 0.0613(11) Uani 1 1 d . . .
H44A H 0.2758 0.4855 0.4864 0.074 Uiso 1 1 calc R . .
O10 O 0.35100(19) 0.57426(19) 0.28812(9) 0.0351(5) Uani 1 1 d . . .
N8 N 0.2743(2) 0.6057(2) 0.16656(10) 0.0272(5) Uani 1 1 d . . .
N6 N 0.0900(2) 0.5560(2) 0.17848(10) 0.0268(5) Uani 1 1 d . . .
N7 N 0.0991(2) 0.7237(2) 0.09952(11) 0.0299(6) Uani 1 1 d . . .
H7A H 0.1466 0.7335 0.0704 0.036 Uiso 1 1 calc R . .
O11 O 0.1407(2) 0.60685(19) 0.28845(9) 0.0339(5) Uani 1 1 d . . .
C5 C 0.1544(3) 0.6268(3) 0.14973(12) 0.0260(6) Uani 1 1 d . . .
C80 C 0.3294(3) 0.7000(3) 0.14663(13) 0.0285(7) Uani 1 1 d . . .
C63 C -0.2244(3) 0.5214(3) 0.09586(16) 0.0428(8) Uani 1 1 d . . .
H63A H -0.2941 0.5133 0.0779 0.051 Uiso 1 1 calc R . .
C61 C -0.0202(3) 0.5461(3) 0.08879(14) 0.0349(7) Uani 1 1 d . . .
H61A H 0.0472 0.5531 0.0660 0.042 Uiso 1 1 calc R . .
C60 C -0.0158(3) 0.5471(3) 0.14912(13) 0.0277(6) Uani 1 1 d . . .
C64 C -0.2200(3) 0.5203(3) 0.15568(16) 0.0413(8) Uani 1 1 d . . .
H64A H -0.2865 0.5104 0.1785 0.050 Uiso 1 1 calc R . .
C85 C 0.4403(3) 0.6771(3) 0.11741(15) 0.0380(8) Uani 1 1 d . . .
H85A H 0.4766 0.6017 0.1098 0.046 Uiso 1 1 calc R . .
C62 C -0.1246(3) 0.5346(3) 0.06295(15) 0.0415(8) Uani 1 1 d . . .
H62A H -0.1275 0.5358 0.0224 0.050 Uiso 1 1 calc R . .
C65 C -0.1170(3) 0.5340(3) 0.18231(14) 0.0343(7) Uani 1 1 d . . .
H65A H -0.1156 0.5344 0.2227 0.041 Uiso 1 1 calc R . .
C9 C 0.2410(3) 0.6287(3) 0.29906(13) 0.0336(7) Uani 1 1 d . . .
C84 C 0.4968(3) 0.7656(3) 0.09973(17) 0.0453(9) Uani 1 1 d . . .
H84A H 0.5708 0.7496 0.0801 0.054 Uiso 1 1 calc R . .
C71 C -0.1018(3) 0.8230(3) 0.13596(15) 0.0394(8) Uani 1 1 d . . .
H71A H -0.0741 0.7755 0.1754 0.047 Uiso 1 1 calc R . .
C70 C -0.0238(3) 0.8076(3) 0.08997(13) 0.0304(7) Uani 1 1 d . . .
C82 C 0.3353(3) 0.9007(3) 0.14002(16) 0.0429(8) Uani 1 1 d . . .
H82A H 0.3003 0.9759 0.1479 0.051 Uiso 1 1 calc R . .
C81 C 0.2769(3) 0.8128(3) 0.15769(14) 0.0347(7) Uani 1 1 d . . .
H81A H 0.2026 0.8297 0.1770 0.042 Uiso 1 1 calc R . .
C12 C 0.2241(4) 0.7305(3) 0.32825(18) 0.0520(9) Uani 1 1 d . . .
H12A H 0.3044 0.7403 0.3342 0.078 Uiso 1 1 calc R . .
H12B H 0.1900 0.7113 0.3666 0.078 Uiso 1 1 calc R . .
H12C H 0.1670 0.8049 0.3026 0.078 Uiso 1 1 calc R . .
C74 C -0.1842(4) 0.9680(3) 0.02033(19) 0.0592(11) Uani 1 1 d . . .
H74A H -0.2116 1.0174 -0.0188 0.071 Uiso 1 1 calc R . .
C75 C -0.0650(3) 0.8814(3) 0.03203(16) 0.0456(9) Uani 1 1 d . . .
H75A H -0.0125 0.8728 0.0009 0.055 Uiso 1 1 calc R . .
C83 C 0.4448(3) 0.8767(3) 0.11089(17) 0.0462(9) Uani 1 1 d . . .
H83A H 0.4832 0.9360 0.0988 0.055 Uiso 1 1 calc R . .
C72 C -0.2215(3) 0.9093(3) 0.12332(19) 0.0538(10) Uani 1 1 d . . .
H72A H -0.2748 0.9183 0.1542 0.065 Uiso 1 1 calc R . .
C73 C -0.2619(4) 0.9817(3) 0.0656(2) 0.0617(12) Uani 1 1 d . . .
H73A H -0.3422 1.0399 0.0575 0.074 Uiso 1 1 calc R . .
N14 N 0.4855(2) 0.1654(2) 0.25687(11) 0.0321(6) Uani 1 1 d . . .
H14A H 0.4704 0.0983 0.2714 0.038 Uiso 1 1 calc R . .
N15 N 0.5259(2) 0.3192(2) 0.28747(11) 0.0298(6) Uani 1 1 d . . .
N16 N 0.6164(2) 0.1147(2) 0.34324(11) 0.0355(6) Uani 1 1 d . . .
H16A H 0.6147 0.1316 0.3774 0.043 Uiso 1 1 calc R . .
C145 C 0.4117(3) 0.3526(3) 0.17236(13) 0.0270(6) Uani 1 1 d . . .
C13 C 0.5432(3) 0.2040(3) 0.29487(13) 0.0298(7) Uani 1 1 d . . .
C144 C 0.3816(3) 0.3997(3) 0.11023(13) 0.0314(7) Uani 1 1 d . . .
H14B H 0.3588 0.4835 0.0935 0.038 Uiso 1 1 calc R . .
C143 C 0.3842(3) 0.3266(3) 0.07230(14) 0.0367(8) Uani 1 1 d . . .
H14C H 0.3647 0.3611 0.0309 0.044 Uiso 1 1 calc R . .
C142 C 0.4161(3) 0.2017(3) 0.09643(14) 0.0376(8) Uani 1 1 d . . .
H14D H 0.4153 0.1521 0.0716 0.045 Uiso 1 1 calc R . .
C141 C 0.4489(3) 0.1519(3) 0.15736(14) 0.0336(7) Uani 1 1 d . . .
H14E H 0.4721 0.0680 0.1736 0.040 Uiso 1 1 calc R . .
C140 C 0.4476(3) 0.2259(3) 0.19495(13) 0.0288(7) Uani 1 1 d . . .
C150 C 0.6128(3) 0.3506(3) 0.32038(13) 0.0297(7) Uani 1 1 d . . .
C160 C 0.6945(3) -0.0031(3) 0.34144(13) 0.0324(7) Uani 1 1 d . . .
C151 C 0.5752(3) 0.4008(3) 0.36797(14) 0.0375(8) Uani 1 1 d . . .
H15A H 0.4933 0.4132 0.3795 0.045 Uiso 1 1 calc R . .
C155 C 0.7353(3) 0.3327(3) 0.30349(15) 0.0440(9) Uani 1 1 d . . .
H15B H 0.7617 0.2989 0.2716 0.053 Uiso 1 1 calc R . .
C161 C 0.7089(4) -0.1005(3) 0.39149(16) 0.0528(10) Uani 1 1 d . . .
H16B H 0.6643 -0.0892 0.4249 0.063 Uiso 1 1 calc R . .
C165 C 0.7591(3) -0.0228(3) 0.29178(16) 0.0473(9) Uani 1 1 d . . .
H16C H 0.7493 0.0416 0.2575 0.057 Uiso 1 1 calc R . .
C164 C 0.8382(4) -0.1381(4) 0.29307(18) 0.0584(11) Uani 1 1 d . . .
H16D H 0.8818 -0.1501 0.2595 0.070 Uiso 1 1 calc R . .
C154 C 0.8190(4) 0.3659(4) 0.33486(18) 0.0556(11) Uani 1 1 d . . .
H15C H 0.9012 0.3541 0.3238 0.067 Uiso 1 1 calc R . .
C153 C 0.7804(4) 0.4154(4) 0.38156(18) 0.0562(11) Uani 1 1 d . . .
H15D H 0.8363 0.4376 0.4021 0.067 Uiso 1 1 calc R . .
C152 C 0.6598(4) 0.4328(3) 0.39841(16) 0.0497(9) Uani 1 1 d . . .
H15E H 0.6344 0.4662 0.4305 0.060 Uiso 1 1 calc R . .
C163 C 0.8540(4) -0.2344(4) 0.34219(19) 0.0604(11) Uani 1 1 d . . .
H16E H 0.9070 -0.3118 0.3423 0.072 Uiso 1 1 calc R . .
C162 C 0.7897(4) -0.2150(4) 0.3918(2) 0.0694(13) Uani 1 1 d . . .
H16F H 0.8008 -0.2798 0.4261 0.083 Uiso 1 1 calc R . .
C1S C -0.2614(3) 0.2780(3) 0.05840(18) 0.0488(9) Uani 1 1 d . . .
N1S N -0.2467(4) 0.3021(4) 0.00908(16) 0.0718(11) Uani 1 1 d . . .
N2S N 0.4513(4) -0.0901(4) 0.29015(17) 0.0693(10) Uani 1 1 d . . .
C3S C 0.5078(4) -0.1790(4) 0.27960(18) 0.0560(11) Uani 1 1 d . . .
C2S C -0.2786(4) 0.2470(4) 0.12240(16) 0.0546(10) Uani 1 1 d . . .
H2S1 H -0.2192 0.2674 0.1438 0.082 Uiso 1 1 calc R . .
H2S2 H -0.2650 0.1612 0.1368 0.082 Uiso 1 1 calc R . .
H2S3 H -0.3631 0.2917 0.1289 0.082 Uiso 1 1 calc R . .
C4S C 0.5768(4) -0.2920(4) 0.2652(2) 0.0652(12) Uani 1 1 d . . .
H4S1 H 0.5239 -0.3419 0.2689 0.098 Uiso 1 1 calc R . .
H4S2 H 0.6511 -0.3348 0.2927 0.098 Uiso 1 1 calc R . .
H4S3 H 0.6009 -0.2740 0.2246 0.098 Uiso 1 1 calc R . .

loop_
_atom_site_aniso_label
_atom_site_aniso_U_11
_atom_site_aniso_U_22
_atom_site_aniso_U_33
_atom_site_aniso_U_23
_atom_site_aniso_U_13
_atom_site_aniso_U_12
Pd1 0.02182(13) 0.02377(13) 0.02868(13) -0.00687(9) -0.00037(9) -0.00435(9)
Pd2 0.02713(13) 0.02899(14) 0.02564(13) -0.00681(9) 0.00101(9) -0.00994(10)
N2 0.0383(15) 0.0329(14) 0.0296(14) -0.0050(11) -0.0025(11) -0.0136(12)
N4 0.0443(16) 0.0358(15) 0.0285(14) -0.0062(11) -0.0005(12) -0.0153(13)
N3 0.0575(19) 0.0348(16) 0.0349(15) -0.0028(12) -0.0011(13) -0.0140(14)
C25 0.0265(16) 0.0327(17) 0.0374(17) -0.0102(13) 0.0005(13) -0.0054(13)
C1 0.0356(18) 0.0354(18) 0.0337(17) -0.0048(14) 0.0030(14) -0.0131(14)
C22 0.040(2) 0.038(2) 0.067(3) -0.0160(17) 0.0006(17) -0.0207(16)
C41 0.043(2) 0.059(2) 0.0330(18) -0.0065(16) 0.0025(15) -0.0251(18)
C21 0.0399(19) 0.0376(19) 0.046(2) -0.0072(15) 0.0034(15) -0.0154(16)
C45 0.057(2) 0.061(2) 0.0311(18) -0.0156(16) 0.0023(16) -0.0260(19)
C24 0.0342(18) 0.045(2) 0.0403(19) -0.0179(15) 0.0012(15) -0.0043(16)
C20 0.0250(16) 0.0297(16) 0.0372(17) -0.0081(13) -0.0020(13) -0.0069(13)
C30 0.0406(19) 0.047(2) 0.0369(18) 0.0055(15) -0.0109(15) -0.0223(16)
C42 0.048(2) 0.073(3) 0.042(2) -0.0002(19) -0.0045(17) -0.027(2)
C23 0.0372(19) 0.046(2) 0.060(2) -0.0249(18) -0.0048(17) -0.0092(16)
C35 0.054(2) 0.046(2) 0.050(2) 0.0047(17) -0.0142(18) -0.0200(18)
C40 0.0419(19) 0.049(2) 0.0268(16) -0.0062(14) 0.0037(14) -0.0220(16)
C43 0.074(3) 0.104(4) 0.035(2) -0.022(2) -0.004(2) -0.046(3)
C31 0.049(2) 0.053(2) 0.051(2) -0.0008(18) 0.0023(18) -0.0267(19)
C32 0.056(3) 0.095(4) 0.053(2) -0.007(2) 0.007(2) -0.041(3)
C33 0.063(3) 0.079(3) 0.055(3) 0.026(2) -0.013(2) -0.041(3)
C34 0.067(3) 0.059(3) 0.065(3) 0.019(2) -0.011(2) -0.028(2)
C44 0.075(3) 0.084(3) 0.040(2) -0.030(2) 0.004(2) -0.035(3)
O10 0.0311(12) 0.0339(12) 0.0415(13) -0.0176(10) -0.0011(10) -0.0067(10)
N8 0.0237(13) 0.0231(13) 0.0321(13) -0.0059(10) 0.0015(10) -0.0054(10)
N6 0.0230(12) 0.0258(13) 0.0281(13) -0.0054(10) 0.0007(10) -0.0050(10)
N7 0.0239(13) 0.0315(14) 0.0289(13) -0.0030(10) 0.0032(10) -0.0063(11)
O11 0.0331(12) 0.0346(12) 0.0384(12) -0.0169(9) 0.0068(9) -0.0115(10)
C5 0.0237(15) 0.0245(15) 0.0279(15) -0.0099(12) 0.0018(12) -0.0031(12)
C80 0.0246(15) 0.0260(16) 0.0321(16) -0.0041(12) -0.0013(12) -0.0074(12)
C63 0.0329(18) 0.043(2) 0.052(2) -0.0134(16) -0.0093(16) -0.0105(15)
C61 0.0299(17) 0.0396(18) 0.0349(17) -0.0151(14) 0.0022(13) -0.0071(14)
C60 0.0235(15) 0.0227(15) 0.0336(16) -0.0068(12) -0.0017(12) -0.0037(12)
C64 0.0288(17) 0.042(2) 0.051(2) -0.0062(16) 0.0032(15) -0.0143(15)
C85 0.0284(17) 0.0313(17) 0.054(2) -0.0143(15) 0.0033(15) -0.0079(14)
C62 0.043(2) 0.046(2) 0.0380(18) -0.0187(15) -0.0036(15) -0.0119(16)
C65 0.0333(17) 0.0374(18) 0.0297(16) -0.0054(13) 0.0011(13) -0.0112(14)
C9 0.0386(19) 0.0302(17) 0.0328(17) -0.0112(13) 0.0023(14) -0.0105(15)
C84 0.0311(18) 0.044(2) 0.059(2) -0.0085(17) 0.0097(16) -0.0145(16)
C71 0.0373(19) 0.0323(18) 0.0426(19) -0.0092(14) 0.0044(15) -0.0044(14)
C70 0.0244(15) 0.0270(16) 0.0367(17) -0.0049(13) -0.0022(13) -0.0072(12)
C82 0.040(2) 0.0244(17) 0.060(2) -0.0081(15) -0.0041(17) -0.0074(15)
C81 0.0276(16) 0.0327(17) 0.0423(18) -0.0111(14) 0.0008(14) -0.0071(14)
C12 0.044(2) 0.054(2) 0.070(3) -0.0362(19) 0.0088(19) -0.0162(18)
C74 0.044(2) 0.050(2) 0.060(2) 0.0093(19) -0.0145(19) -0.0026(18)
C75 0.0387(19) 0.043(2) 0.043(2) 0.0034(15) -0.0023(15) -0.0081(16)
C83 0.0370(19) 0.0302(18) 0.066(2) -0.0015(16) -0.0010(17) -0.0134(15)
C72 0.041(2) 0.040(2) 0.069(3) -0.0111(18) 0.0145(19) -0.0022(17)
C73 0.031(2) 0.043(2) 0.091(3) -0.003(2) -0.004(2) 0.0027(17)
N14 0.0366(15) 0.0283(14) 0.0302(13) -0.0038(10) -0.0033(11) -0.0125(11)
N15 0.0261(13) 0.0302(14) 0.0297(13) -0.0063(10) -0.0017(10) -0.0063(11)
N16 0.0411(16) 0.0339(15) 0.0239(13) -0.0052(11) -0.0023(11) -0.0042(12)
C145 0.0215(15) 0.0276(16) 0.0323(16) -0.0099(12) 0.0004(12) -0.0075(12)
C13 0.0281(16) 0.0303(17) 0.0270(15) -0.0063(12) 0.0026(12) -0.0055(13)
C144 0.0272(16) 0.0292(16) 0.0339(16) -0.0075(13) 0.0006(13) -0.0051(13)
C143 0.0349(18) 0.0390(19) 0.0309(16) -0.0074(14) -0.0019(13) -0.0066(14)
C142 0.0376(18) 0.0378(19) 0.0394(18) -0.0196(14) -0.0007(14) -0.0078(15)
C141 0.0291(16) 0.0267(16) 0.0431(18) -0.0104(13) 0.0010(14) -0.0060(13)
C140 0.0213(15) 0.0317(16) 0.0315(16) -0.0070(13) 0.0027(12) -0.0073(12)
C150 0.0302(16) 0.0303(16) 0.0255(15) -0.0020(12) -0.0052(12) -0.0102(13)
C160 0.0293(16) 0.0333(17) 0.0304(16) -0.0055(13) -0.0024(13) -0.0071(13)
C151 0.0390(19) 0.0375(18) 0.0342(17) -0.0077(14) -0.0034(14) -0.0116(15)
C155 0.0355(19) 0.054(2) 0.0359(18) -0.0036(16) 0.0003(15) -0.0134(16)
C161 0.057(2) 0.044(2) 0.041(2) 0.0004(16) 0.0113(17) -0.0047(18)
C165 0.048(2) 0.043(2) 0.0404(19) -0.0027(15) 0.0107(16) -0.0082(17)
C164 0.051(2) 0.060(3) 0.058(2) -0.022(2) 0.0183(19) -0.005(2)
C154 0.038(2) 0.065(3) 0.057(2) 0.006(2) -0.0073(18) -0.0251(19)
C153 0.063(3) 0.057(2) 0.053(2) -0.0022(19) -0.023(2) -0.033(2)
C152 0.067(3) 0.048(2) 0.0348(19) -0.0096(16) -0.0126(18) -0.0214(19)
C163 0.052(2) 0.040(2) 0.074(3) -0.012(2) 0.004(2) 0.0028(18)
C162 0.069(3) 0.041(2) 0.066(3) 0.014(2) 0.006(2) 0.001(2)
C1S 0.045(2) 0.049(2) 0.053(2) -0.0155(18) 0.0131(18) -0.0153(17)
N1S 0.083(3) 0.082(3) 0.051(2) -0.0197(19) 0.0188(19) -0.027(2)
N2S 0.092(3) 0.052(2) 0.071(2) -0.0143(19) -0.001(2) -0.035(2)
C3S 0.069(3) 0.051(3) 0.052(2) 0.0012(19) -0.006(2) -0.036(2)
C2S 0.043(2) 0.065(3) 0.049(2) -0.0098(19) 0.0113(17) -0.0154(19)
C4S 0.065(3) 0.049(2) 0.078(3) -0.010(2) -0.009(2) -0.019(2)

loop_
_atom_type_symbol
_atom_type_description
_atom_type_scat_dispersion_real
_atom_type_scat_dispersion_imag
_atom_type_scat_source
C C 0.0033 0.0016 'International Tables Vol C Tables 4.2.6.8 and 6.1.1.4'
H H 0.0000 0.0000 'International Tables Vol C Tables 4.2.6.8 and 6.1.1.4'
N N 0.0061 0.0033 'International Tables Vol C Tables 4.2.6.8 and 6.1.1.4'
Pd Pd -0.9988 1.0072 'International Tables Vol C Tables 4.2.6.8 and 6.1.1.4'
O O 0.0106 0.0060 'International Tables Vol C Tables 4.2.6.8 and 6.1.1.4'

loop_
_geom_angle_atom_site_label_1
_geom_angle_atom_site_label_2
_geom_angle_atom_site_label_3
_geom_angle
_geom_angle_site_symmetry_1
_geom_angle_site_symmetry_3
_geom_angle_publ_flag
C145 Pd1 N8 92.74(11) . . ?
C145 Pd1 N15 89.25(11) . . ?
N8 Pd1 N15 172.51(10) . . ?
C145 Pd1 O10 174.95(9) . . ?
N8 Pd1 O10 84.61(9) . . ?
N15 Pd1 O10 93.93(9) . . ?
C145 Pd1 Pd2 97.85(8) . . ?
N8 Pd1 Pd2 78.20(7) . . ?
N15 Pd1 Pd2 108.70(7) . . ?
O10 Pd1 Pd2 77.41(6) . . ?
N6 Pd2 N2 104.95(10) . . ?
N6 Pd2 O11 88.87(9) . . ?
N2 Pd2 O11 165.50(9) . . ?
N6 Pd2 N4 169.30(10) . . ?
N2 Pd2 N4 64.42(10) . . ?
O11 Pd2 N4 101.64(10) . . ?
N6 Pd2 C1 137.14(10) . . ?
N2 Pd2 C1 32.39(10) . . ?
O11 Pd2 C1 133.99(10) . . ?
N4 Pd2 C1 32.39(10) . . ?
N6 Pd2 Pd1 81.41(7) . . ?
N2 Pd2 Pd1 104.14(7) . . ?
O11 Pd2 Pd1 81.93(6) . . ?
N4 Pd2 Pd1 101.87(8) . . ?
C1 Pd2 Pd1 101.85(7) . . ?
C1 N2 C20 127.0(3) . . ?
C1 N2 Pd2 92.7(2) . . ?
C20 N2 Pd2 140.2(2) . . ?
C1 N4 C40 127.8(3) . . ?
C1 N4 Pd2 92.05(18) . . ?
C40 N4 Pd2 129.9(2) . . ?
C1 N3 C30 128.0(3) . . ?
C24 C25 C20 120.9(3) . . ?
N4 C1 N2 109.7(3) . . ?
N4 C1 N3 128.3(3) . . ?
N2 C1 N3 122.0(3) . . ?
N4 C1 Pd2 55.57(15) . . ?
N2 C1 Pd2 54.91(16) . . ?
N3 C1 Pd2 170.4(2) . . ?
C23 C22 C21 120.9(3) . . ?
C42 C41 C40 119.8(4) . . ?
C22 C21 C20 119.9(3) . . ?
C40 C45 C44 121.1(4) . . ?
C23 C24 C25 120.5(3) . . ?
C25 C20 C21 118.4(3) . . ?
C25 C20 N2 119.3(3) . . ?
C21 C20 N2 122.2(3) . . ?
C31 C30 C35 120.2(3) . . ?
C31 C30 N3 122.8(3) . . ?
C35 C30 N3 116.9(3) . . ?
C43 C42 C41 121.2(4) . . ?
C24 C23 C22 119.3(3) . . ?
C34 C35 C30 119.9(4) . . ?
C45 C40 C41 118.8(3) . . ?
C45 C40 N4 116.9(3) . . ?
C41 C40 N4 124.4(3) . . ?
C42 C43 C44 119.2(4) . . ?
C30 C31 C32 118.8(4) . . ?
C33 C32 C31 120.1(4) . . ?
C34 C33 C32 120.2(4) . . ?
C33 C34 C35 120.7(4) . . ?
C43 C44 C45 120.0(4) . . ?
C9 O10 Pd1 123.2(2) . . ?
C5 N8 C80 119.8(2) . . ?
C5 N8 Pd1 127.25(19) . . ?
C80 N8 Pd1 112.43(17) . . ?
C5 N6 C60 121.2(2) . . ?
C5 N6 Pd2 121.36(19) . . ?
C60 N6 Pd2 117.40(18) . . ?
C5 N7 C70 128.6(2) . . ?
C9 O11 Pd2 123.0(2) . . ?
N8 C5 N6 121.8(2) . . ?
N8 C5 N7 117.2(3) . . ?
N6 C5 N7 121.0(3) . . ?
C81 C80 C85 119.0(3) . . ?
C81 C80 N8 121.4(3) . . ?
C85 C80 N8 119.6(3) . . ?
C62 C63 C64 119.1(3) . . ?
C62 C61 C60 119.9(3) . . ?
C65 C60 C61 118.7(3) . . ?
C65 C60 N6 118.9(3) . . ?
C61 C60 N6 122.4(3) . . ?
C63 C64 C65 120.5(3) . . ?
C84 C85 C80 120.3(3) . . ?
C63 C62 C61 121.4(3) . . ?
C64 C65 C60 120.5(3) . . ?
O10 C9 O11 127.0(3) . . ?
O10 C9 C12 117.4(3) . . ?
O11 C9 C12 115.7(3) . . ?
C83 C84 C85 120.5(3) . . ?
C70 C71 C72 119.8(3) . . ?
C71 C70 C75 119.3(3) . . ?
C71 C70 N7 123.0(3) . . ?
C75 C70 N7 117.6(3) . . ?
C83 C82 C81 120.3(3) . . ?
C80 C81 C82 120.1(3) . . ?
C73 C74 C75 120.5(3) . . ?
C70 C75 C74 120.1(4) . . ?
C84 C83 C82 119.9(3) . . ?
C73 C72 C71 120.5(4) . . ?
C74 C73 C72 119.8(3) . . ?
C13 N14 C140 125.6(3) . . ?
C13 N15 C150 117.8(2) . . ?
C13 N15 Pd1 124.3(2) . . ?
C150 N15 Pd1 117.82(18) . . ?
C13 N16 C160 125.3(3) . . ?
C144 C145 C140 116.4(3) . . ?
C144 C145 Pd1 122.9(2) . . ?
C140 C145 Pd1 120.5(2) . . ?
N15 C13 N14 121.8(3) . . ?
N15 C13 N16 122.4(3) . . ?
N14 C13 N16 115.7(3) . . ?
C143 C144 C145 122.6(3) . . ?
C142 C143 C144 119.6(3) . . ?
C141 C142 C143 119.4(3) . . ?
C142 C141 C140 120.6(3) . . ?
C141 C140 C145 121.4(3) . . ?
C141 C140 N14 116.2(3) . . ?
C145 C140 N14 122.4(3) . . ?
C151 C150 C155 119.6(3) . . ?
C151 C150 N15 120.8(3) . . ?
C155 C150 N15 119.6(3) . . ?
C165 C160 C161 118.9(3) . . ?
C165 C160 N16 122.0(3) . . ?
C161 C160 N16 119.0(3) . . ?
C150 C151 C152 120.0(3) . . ?
C150 C155 C154 119.4(3) . . ?
C160 C161 C162 119.9(3) . . ?
C164 C165 C160 120.0(3) . . ?
C163 C164 C165 121.6(4) . . ?
C153 C154 C155 120.3(4) . . ?
C154 C153 C152 120.4(4) . . ?
C153 C152 C151 120.4(4) . . ?
C164 C163 C162 118.5(4) . . ?
C163 C162 C161 121.0(3) . . ?
N1S C1S C2S 179.2(5) . . ?
N2S C3S C4S 178.5(5) . . ?

loop_
_geom_bond_atom_site_label_1
_geom_bond_atom_site_label_2
_geom_bond_distance
_geom_bond_site_symmetry_2
_geom_bond_publ_flag
Pd1 C145 1.987(3) . ?
Pd1 N8 2.031(2) . ?
Pd1 N15 2.035(2) . ?
Pd1 O10 2.164(2) . ?
Pd1 Pd2 2.9202(4) . ?
Pd2 N6 2.034(2) . ?
Pd2 N2 2.034(3) . ?
Pd2 O11 2.046(2) . ?
Pd2 N4 2.050(2) . ?
Pd2 C1 2.483(3) . ?
N2 C1 1.332(4) . ?
N2 C20 1.404(4) . ?
N4 C1 1.331(4) . ?
N4 C40 1.408(4) . ?
N3 C1 1.381(4) . ?
N3 C30 1.410(4) . ?
C25 C24 1.380(5) . ?
C25 C20 1.389(4) . ?
C22 C23 1.377(5) . ?
C22 C21 1.387(5) . ?
C41 C42 1.393(5) . ?
C41 C40 1.393(5) . ?
C21 C20 1.399(4) . ?
C45 C40 1.386(5) . ?
C45 C44 1.392(5) . ?
C24 C23 1.376(5) . ?
C30 C31 1.386(5) . ?
C30 C35 1.389(5) . ?
C42 C43 1.381(6) . ?
C35 C34 1.378(5) . ?
C43 C44 1.382(6) . ?
C31 C32 1.404(5) . ?
C32 C33 1.382(6) . ?
C33 C34 1.365(7) . ?
O10 C9 1.255(4) . ?
N8 C5 1.326(4) . ?
N8 C80 1.434(4) . ?
N6 C5 1.333(4) . ?
N6 C60 1.417(4) . ?
N7 C5 1.387(3) . ?
N7 C70 1.401(4) . ?
O11 C9 1.272(4) . ?
C80 C81 1.386(4) . ?
C80 C85 1.392(4) . ?
C63 C62 1.374(5) . ?
C63 C64 1.375(5) . ?
C61 C62 1.379(4) . ?
C61 C60 1.393(4) . ?
C60 C65 1.390(4) . ?
C64 C65 1.386(4) . ?
C85 C84 1.381(5) . ?
C9 C12 1.507(5) . ?
C84 C83 1.368(5) . ?
C71 C70 1.379(4) . ?
C71 C72 1.385(5) . ?
C70 C75 1.382(4) . ?
C82 C83 1.377(5) . ?
C82 C81 1.389(5) . ?
C74 C73 1.362(5) . ?
C74 C75 1.382(5) . ?
C72 C73 1.371(5) . ?
N14 C13 1.347(4) . ?
N14 C140 1.418(4) . ?
N15 C13 1.303(4) . ?
N15 C150 1.437(4) . ?
N16 C13 1.376(4) . ?
N16 C160 1.418(4) . ?
C145 C144 1.394(4) . ?
C145 C140 1.399(4) . ?
C144 C143 1.386(4) . ?
C143 C142 1.386(4) . ?
C142 C141 1.374(4) . ?
C141 C140 1.392(4) . ?
C150 C151 1.384(5) . ?
C150 C155 1.389(4) . ?
C160 C165 1.380(4) . ?
C160 C161 1.381(4) . ?
C151 C152 1.387(5) . ?
C155 C154 1.401(5) . ?
C161 C162 1.384(5) . ?
C165 C164 1.379(5) . ?
C164 C163 1.357(5) . ?
C154 C153 1.364(6) . ?
C153 C152 1.368(6) . ?
C163 C162 1.377(6) . ?
C1S N1S 1.120(5) . ?
C1S C2S 1.449(5) . ?
N2S C3S 1.142(5) . ?
C3S C4S 1.454(6) . ?
